data_1558266
loop_
_publ_author_name
'Arrieta, Antonio F.'
'Haglund, Kjersti Ann'
'Mostad, Arvid'

_publ_section_title
;
 A Structural Study of the beta,beta'-Triketone
 3-Benzoyl-6-phenylhex-5-ene-2,4-dione
;
_journal_name_full 'Acta Chemica Scandinavica'
_journal_page_first 918
_journal_page_last 921
_journal_paper_doi 10.3891/acta.chem.scand.49-0918
_journal_volume 49
_journal_year 1995
_chemical_formula_sum 'C19 H16 O3'
_chemical_formula_weight 292.33
_chemical_name_common
;
3-Benzoyl-6-phenylhex-5-ene-2,4-dione
;
_space_group_IT_number 14
_space_group_name_Hall '-P 2yn'
_space_group_name_H-M_alt 'P 1 21/n 1'
_symmetry_cell_setting monoclinic
_symmetry_Int_Tables_number 14
_symmetry_space_group_name_Hall '-P 2yn'
_symmetry_space_group_name_H-M 'P 1 21/n 1'
_cell_angle_alpha 90.
_cell_angle_beta 104.01(1)
_cell_angle_gamma 90.
_cell_formula_units_Z 4
_cell_length_a 5.627(1)
_cell_length_b 34.136(7)
_cell_length_c 7.999(1)
_cell_volume 1490.8(5)
_diffrn_ambient_temperature 121
_diffrn_radiation_probe x-ray
_diffrn_radiation_type MoK\a
_diffrn_radiation_wavelength 0.71069
_exptl_absorpt_coefficient_mu 0.087
_exptl_crystal_density_diffrn 1.31
_exptl_crystal_F_000 616
_refine_ls_goodness_of_fit_ref 2.12
_refine_ls_number_reflns 2782
_refine_ls_R_factor_gt 0.045
_refine_ls_wR_factor_gt 0.044
_cod_data_source_file Acta-Chem-Scand-1995-49-918.cif
_cod_data_source_block 1
_cod_original_sg_symbol_H-M 'P 21/n'
_cod_database_code 1558266

loop_
_space_group_symop_id
_space_group_symop_operation_xyz
1 x,y,z
2 1/2-x,1/2+y,1/2-z
3 -x,-y,-z
4 1/2+x,1/2-y,1/2+z

loop_
_atom_site_label
_atom_site_type_symbol
_atom_site_thermal_displace_type
_atom_site_fract_x
_atom_site_fract_y
_atom_site_fract_z
_atom_site_occupancy
_atom_site_U_iso_or_equiv
_atom_site_calc_flag
_atom_site_refinement_flags
_atom_site_disorder_assembly
_atom_site_disorder_group
O1 O Uiso 1.2618(2) 0.06280 0.2855(2) 1.000 0.0350 . . . .
O2 O Uiso 1.0120(2) 0.17540 0.5125(2) 1.000 0.0380 . . . .
O3 O Uiso 1.5794(2) 0.09480 0.5065(2) 1.000 0.0370 . . . .
C1 C Uiso 0.5783(3) 0.05710 -0.0729(2) 1.000 0.0280 . . . .
C2 C Uiso 0.3868(3) 0.08370(10) -0.0934(2) 1.000 0.0340 . . . .
C3 C Uiso 0.1699(3) 0.07830(10) -0.2174(3) 1.000 0.0420 . . . .
C4 C Uiso 0.1407(4) 0.04550(10) -0.3216(3) 1.000 0.0430 . . . .
C5 C Uiso 0.3273(4) 0.01860(10) -0.3036(2) 1.000 0.0450 . . . .
C6 C Uiso 0.5451(3) 0.02420(10) -0.1798(2) 1.000 0.0370 . . . .
C7 C Uiso 0.8116(3) 0.06180(10) 0.0539(2) 1.000 0.0290 . . . .
C8 C Uiso 0.8806(3) 0.09190(10) 0.1618(2) 1.000 0.0280 . . . .
C9 C Uiso 1.1227(3) 0.09400 0.2785(2) 1.000 0.0280 . . . .
C10 C Uiso 1.2072(3) 0.12630 0.3847(2) 1.000 0.0270 . . . .
C11 C Uiso 1.0551(3) 0.16200 0.3804(2) 1.000 0.0280 . . . .
C12 C Uiso 0.9666(3) 0.18380 0.2140(2) 1.000 0.0260 . . . .
C13 C Uiso 1.0890(3) 0.18130(10) 0.0817(2) 1.000 0.0300 . . . .
C14 C Uiso 1.0151(4) 0.20410(10) -0.0657(2) 1.000 0.0380 . . . .
C15 C Uiso 0.8160(4) 0.22900(10) -0.0820(2) 1.000 0.0390 . . . .
C16 C Uiso 0.6929(3) 0.23140(10) 0.0479(3) 1.000 0.0390 . . . .
C17 C Uiso 0.7679(3) 0.20920(10) 0.1956(2) 1.000 0.0330 . . . .
C18 C Uiso 1.4415(3) 0.12380(10) 0.5076(2) 1.000 0.0310 . . . .
C19 C Uiso 1.5331(4) 0.15580(10) 0.6342(3) 1.000 0.0390 . . . .
H1 H Uiso 1.424(5) 0.0690(10) 0.377(3) 1.000 0.089(8) . . . .
H2 H Uiso 0.408(3) 0.1060(10) -0.021(2) 1.000 0.036(5) . . . .
H3 H Uiso 0.042(4) 0.0970(10) -0.232(2) 1.000 0.048(6) . . . .
H4 H Uiso -0.003(4) 0.0410(10) -0.405(3) 1.000 0.049(6) . . . .
H5 H Uiso 0.303(4) -0.0040(10) -0.376(3) 1.000 0.060(6) . . . .
H6 H Uiso 0.677(3) 0.0050(10) -0.167(2) 1.000 0.043(5) . . . .
H7 H Uiso 0.932(3) 0.0410(10) 0.054(2) 1.000 0.039(5) . . . .
H8 H Uiso 0.772(3) 0.1130(10) 0.164(2) 1.000 0.040(5) . . . .
H9 H Uiso 1.227(3) 0.16400 0.094(2) 1.000 0.027(4) . . . .
H10 H Uiso 1.101(3) 0.2020(10) -0.161(3) 1.000 0.051(6) . . . .
H11 H Uiso 0.770(3) 0.2440(10) -0.183(2) 1.000 0.039(5) . . . .
H12 H Uiso 0.557(3) 0.2490(10) 0.039(2) 1.000 0.042(5) . . . .
H13 H Uiso 0.685(3) 0.2110(10) 0.283(2) 1.000 0.037(5) . . . .
H14 H Uiso 1.423(4) 0.1580(10) 0.713(3) 1.000 0.064(7) . . . .
H15 H Uiso 1.522(4) 0.1810(10) 0.579(3) 1.000 0.071(7) . . . .
H16 H Uiso 1.692(5) 0.1510(10) 0.696(3) 1.000 0.076(8) . . . .

loop_
_atom_type_symbol
_atom_type_description
_atom_type_scat_dispersion_real
_atom_type_scat_dispersion_imag
_atom_type_scat_source
C C 0.0033 0.0016 ' International Tables Vol C Tables 4.2.6.8 and 6.1.1.4'
H H 0.0000 0.0000 ' International Tables Vol C Tables 4.2.6.8 and 6.1.1.4'
O O 0.0106 0.0060 ' International Tables Vol C Tables 4.2.6.8 and 6.1.1.4'

loop_
_geom_angle_atom_site_label_1
_geom_angle_atom_site_label_2
_geom_angle_atom_site_label_3
_geom_angle
_geom_angle_site_symmetry_1
_geom_angle_site_symmetry_2
_geom_angle_site_symmetry_3
_geom_angle_publ_flag
C9 O1 H1 106.0(18) . . . no
C2 C1 C7 123.48(17) . . . no
C6 C1 C7 118.56(17) . . . no
C2 C1 C6 117.96(17) . . . no
C1 C2 C3 121.4(3) . . . no
C2 C3 C4 119.7(2) . . . no
C3 C4 C5 120.1(2) . . . no
C4 C5 C6 120.1(3) . . . no
C1 C6 C5 120.7(2) . . . no
C1 C7 C8 127.2(2) . . . no
C7 C8 C9 122.2(2) . . . no
O1 C9 C8 116.28(15) . . . yes
O1 C9 C10 119.99(15) . . . yes
C8 C9 C10 123.69(16) . . . no
C9 C10 C11 121.47(14) . . . no
C9 C10 C18 119.06(16) . . . no
C11 C10 C18 119.38(15) . . . no
O2 C11 C12 119.08(9) . . . yes
C10 C11 C12 119.55(13) . . . no
O2 C11 C10 121.23(13) . . . yes
C11 C12 C13 121.50(15) . . . no
C13 C12 C17 119.18(16) . . . no
C11 C12 C17 119.17(14) . . . no
C12 C13 C14 120.5(2) . . . no
C13 C14 C15 119.47(18) . . . no
C14 C15 C16 120.4(2) . . . no
C15 C16 C17 120.3(2) . . . no
C12 C17 C16 120.18(16) . . . no
O3 C18 C19 117.88(17) . . . yes
C10 C18 C19 121.8(2) . . . no
O3 C18 C10 120.3(2) . . . yes
C1 C2 H2 118.3(12) . . . no
C3 C2 H2 120.2(12) . . . no
C2 C3 H3 120.6(15) . . . no
C4 C3 H3 119.7(14) . . . no
C3 C4 H4 122(2) . . . no
C5 C4 H4 118(2) . . . no
C4 C5 H5 118.8(15) . . . no
C6 C5 H5 121.0(15) . . . no
C1 C6 H6 119.3(14) . . . no
C5 C6 H6 119.9(14) . . . no
C1 C7 H7 115.2(13) . . . no
C8 C7 H7 117.6(13) . . . no
C7 C8 H8 120.5(13) . . . no
C9 C8 H8 117.3(13) . . . no
C12 C13 H9 119.6(9) . . . no
C14 C13 H9 119.9(9) . . . no
C13 C14 H10 120.4(16) . . . no
C15 C14 H10 120.1(16) . . . no
C14 C15 H11 117.6(13) . . . no
C16 C15 H11 122.0(13) . . . no
C15 C16 H12 121.0(11) . . . no
C17 C16 H12 118.6(11) . . . no
C12 C17 H13 119.8(16) . . . no
C16 C17 H13 120.1(16) . . . no
C18 C19 H14 108.8(17) . . . no
C18 C19 H15 111.7(15) . . . no
C18 C19 H16 111(2) . . . no
H14 C19 H15 104(2) . . . no
H14 C19 H16 110(2) . . . no
H15 C19 H16 111(2) . . . no

loop_
_geom_bond_atom_site_label_1
_geom_bond_atom_site_label_2
_geom_bond_distance
_geom_bond_site_symmetry_1
_geom_bond_site_symmetry_2
_geom_bond_publ_flag
O1 C9 1.3149(13) . . yes
O2 C11 1.228(2) . . yes
O3 C18 1.259(3) . . yes
O1 H1 1.04(3) . . no
C1 C2 1.388(3) . . no
C1 C6 1.396(3) . . no
C1 C7 1.461(2) . . no
C2 C3 1.386(3) . . no
C3 C4 1.382(4) . . no
C4 C5 1.376(4) . . no
C5 C6 1.390(3) . . no
C7 C8 1.338(4) . . no
C8 C9 1.455(2) . . no
C9 C10 1.4028(14) . . no
C10 C18 1.444(2) . . no
C10 C11 1.4848(14) . . no
C11 C12 1.5008(19) . . no
C12 C17 1.394(3) . . no
C12 C13 1.398(2) . . no
C13 C14 1.390(3) . . no
C14 C15 1.387(4) . . no
C15 C16 1.384(3) . . no
C16 C17 1.381(4) . . no
C18 C19 1.494(4) . . no
C2 H2 0.95(3) . . no
C3 H3 0.95(3) . . no
C4 H4 0.93(2) . . no
C5 H5 0.95(3) . . no
C6 H6 0.98(3) . . no
C7 H7 0.98(3) . . no
C8 H8 0.95(3) . . no
C13 H9 0.962(14) . . no
C14 H10 1.00(2) . . no
C15 H11 0.94(2) . . no
C16 H12 0.96(3) . . no
C17 H13 0.932(17) . . no
C19 H14 0.99(2) . . no
C19 H15 0.96(3) . . no
C19 H16 0.93(3) . . no

loop_
_geom_hbond_atom_site_label_D
_geom_hbond_atom_site_label_H
_geom_hbond_atom_site_label_A
_geom_hbond_distance_DH
_geom_hbond_distance_HA
_geom_hbond_distance_DA
_geom_hbond_angle_DHA
_geom_hbond_site_symmetry_A
_geom_hbond_publ_flag
O1 H1 O3 1.04(3) 1.48(3) 2.4459(19) 152(3) . yes
C6 H6 O1 0.98(3) 2.56(3) 3.341(3) 137.4(17) 3_755 yes
C7 H7 O1 0.98(3) 2.401(19) 2.753(2) 100.4(17) . yes
C16 H12 O2 0.96(3) 2.60(3) 3.332(3) 133.4(19) 4_454 yes
C19 H14 O2 0.99(2) 2.55(2) 2.935(3) 103.3(16) . yes

loop_
_geom_torsion_atom_site_label_1
_geom_torsion_atom_site_label_2
_geom_torsion_atom_site_label_3
_geom_torsion_atom_site_label_4
_geom_torsion
_geom_torsion_site_symmetry_1
_geom_torsion_site_symmetry_2
_geom_torsion_site_symmetry_3
_geom_torsion_site_symmetry_4
_geom_torsion_publ_flag
C6 C1 C2 C3 -0.9(3) . . . . no
C7 C1 C2 C3 179.0(2) . . . . no
C2 C1 C6 C5 0.5(3) . . . . no
C7 C1 C6 C5 -179.4(2) . . . . no
C2 C1 C7 C8 -2.8(3) . . . . no
C6 C1 C7 C8 177.1(2) . . . . no
C1 C2 C3 C4 1.0(4) . . . . no
C2 C3 C4 C5 -0.8(4) . . . . no
C3 C4 C5 C6 0.4(4) . . . . no
C4 C5 C6 C1 -0.3(3) . . . . no
C1 C7 C8 C9 -177.59(18) . . . . no
C7 C8 C9 O1 -6.9(3) . . . . no
C7 C8 C9 C10 175.43(19) . . . . no
O1 C9 C10 C11 -179.94(15) . . . . no
O1 C9 C10 C18 -3.5(2) . . . . no
C8 C9 C10 C11 -2.4(2) . . . . no
C8 C9 C10 C18 174.09(16) . . . . no
C9 C10 C11 O2 126.56(16) . . . . no
C9 C10 C11 C12 -57.8(2) . . . . no
C18 C10 C11 O2 -49.9(2) . . . . no
C18 C10 C11 C12 125.81(16) . . . . no
C9 C10 C18 O3 7.7(3) . . . . no
C9 C10 C18 C19 -174.94(18) . . . . no
C11 C10 C18 O3 -175.81(16) . . . . no
C11 C10 C18 C19 1.6(3) . . . . no
O2 C11 C12 C13 151.69(18) . . . . no
O2 C11 C12 C17 -23.8(2) . . . . no
C10 C11 C12 C13 -24.1(2) . . . . no
C10 C11 C12 C17 160.39(17) . . . . no
C11 C12 C13 C14 -174.9(2) . . . . no
C17 C12 C13 C14 0.6(3) . . . . no
C11 C12 C17 C16 176.0(2) . . . . no
C13 C12 C17 C16 0.3(3) . . . . no
C12 C13 C14 C15 -1.0(4) . . . . no
C13 C14 C15 C16 0.5(4) . . . . no
C14 C15 C16 C17 0.4(4) . . . . no
C15 C16 C17 C12 -0.8(4) . . . . no
